data_1537010
loop_
_publ_author_name
'Zemann, J.'

_publ_section_title
;
 Die Kristallstruktur von Koechlinit, Bi2 Mo O6
;
_journal_name_full 'Beitraege zur Mineralogie und Petrographie (-11,1965)'
_journal_page_first 139
_journal_page_last 145
_journal_volume 5
_journal_year 1956
_chemical_formula_sum 'Bi2 Mo O6'
_space_group_IT_number 64
_symmetry_space_group_name_Hall '-C 2ac 2'
_symmetry_space_group_name_H-M 'C m c a'
_cell_angle_alpha 90
_cell_angle_beta 90
_cell_angle_gamma 90
_cell_formula_units_Z 4
_cell_length_a 5.5
_cell_length_b 16.24
_cell_length_c 5.49
_cell_volume 490.367
_citation_journal_id_ASTM BMUPA4
_cod_data_source_file Zemann_BMUPA4_1956_298.cif
_cod_data_source_block Bi2Mo1O6
_cod_original_cell_volume 490.3668
_cod_original_formula_sum 'Bi2 Mo1 O6'
_cod_database_code 1537010

loop_
_symmetry_equiv_pos_as_xyz
x,y,z
-x+1/2,-y,z+1/2
x,-y,-z
-x+1/2,y,-z+1/2
-x,-y,-z
x-1/2,y,-z-1/2
-x,y,z
x-1/2,-y,z-1/2
x+1/2,y+1/2,z
-x+1,-y+1/2,z+1/2
x+1/2,-y+1/2,-z
-x+1,y+1/2,-z+1/2
-x+1/2,-y+1/2,-z
x,y+1/2,-z-1/2
-x+1/2,y+1/2,z
x,-y+1/2,z-1/2

loop_
_atom_site_label
_atom_site_type_symbol
_atom_site_fract_x
_atom_site_fract_y
_atom_site_fract_z
_atom_site_occupancy
_atom_site_U_iso_or_equiv
O3 O-2 0 0.1 0.07 1 0.0
Bi1 Bi+3 0 0.172 0.478 1 0.0
O1 O-2 0.25 0.25 0.25 1 0.0
Mo1 Mo+6 0 0 0 1 0.0
O2 O-2 0.25 0.48 0.25 1 0.0
